data_2016152
loop_
_publ_author_name
'Gelmboldt, Vladimir O.'
'Ganin, Eduard V.'
'Domasevitch, Konstantin V.'

_publ_section_title
;
 Hydrogen-bonded frameworks of bis(2-carboxypyridinium)
 hexafluorosilicate and bis(2-carboxyquinolinium) hexafluorosilicate
 dihydrate
;
_journal_coeditor_code GG3102
_journal_issue 9
_journal_name_full 'Acta Crystallographica Section C'
_journal_page_first o530
_journal_page_last o534
_journal_paper_doi 10.1107/S0108270107035469
_journal_volume 63
_journal_year 2007
_chemical_formula_iupac '2C6 H6 N O2 + , Si F6 2-'
_chemical_formula_moiety '2C6 H6 N O2 + , F6 Si 2-'
_chemical_formula_sum 'C12 H12 F6 N2 O4 Si'
_chemical_formula_weight 390.33
_chemical_name_systematic
;
bis(2-carboxypyridinium) hexafluorosilicate
;
_space_group_IT_number 14
_symmetry_cell_setting monoclinic
_symmetry_space_group_name_Hall '-P 2yn'
_symmetry_space_group_name_H-M 'P 1 21/n 1'
_atom_sites_solution_hydrogens geom
_atom_sites_solution_primary direct
_atom_sites_solution_secondary difmap
_audit_creation_method SHELXL97
_cell_angle_alpha 90.00
_cell_angle_beta 91.943(7)
_cell_angle_gamma 90.00
_cell_formula_units_Z 2
_cell_length_a 9.3571(9)
_cell_length_b 7.8717(6)
_cell_length_c 9.8053(8)
_cell_measurement_reflns_used 8000
_cell_measurement_temperature 173(2)
_cell_measurement_theta_max 29.18
_cell_measurement_theta_min 5.18
_cell_volume 721.81(11)
_computing_cell_refinement 'IPDS Software'
_computing_data_collection 'IPDS Software (Stoe & Cie, 2000)'
_computing_data_reduction 'IPDS Software'
_computing_molecular_graphics 'DIAMOND (Brandenburg, 1999)'
_computing_publication_material 'WinGX (Version 1.700.00; Farrugia, 1999)'
_computing_structure_refinement 'SHELXL97 (Sheldrick, 1997)'
_computing_structure_solution 'SHELXS97 (Sheldrick, 1997)'
_diffrn_ambient_temperature 173(2)
_diffrn_measured_fraction_theta_full 0.990
_diffrn_measured_fraction_theta_max 0.990
_diffrn_measurement_device_type 'Stoe IPDS'
_diffrn_measurement_method '\f oscillation'
_diffrn_radiation_monochromator graphite
_diffrn_radiation_source 'fine-focus sealed tube'
_diffrn_radiation_type MoK\a
_diffrn_radiation_wavelength 0.71073
_diffrn_reflns_av_R_equivalents 0.0585
_diffrn_reflns_av_sigmaI/netI 0.0326
_diffrn_reflns_limit_h_max 12
_diffrn_reflns_limit_h_min -12
_diffrn_reflns_limit_k_max 10
_diffrn_reflns_limit_k_min -10
_diffrn_reflns_limit_l_max 13
_diffrn_reflns_limit_l_min -11
_diffrn_reflns_number 9005
_diffrn_reflns_theta_full 29.18
_diffrn_reflns_theta_max 29.18
_diffrn_reflns_theta_min 5.18
_diffrn_standards_decay_% 0
_exptl_absorpt_coefficient_mu 0.259
_exptl_absorpt_correction_type none
_exptl_crystal_colour colourless
_exptl_crystal_density_diffrn 1.796
_exptl_crystal_density_method 'not measured'
_exptl_crystal_description prism
_exptl_crystal_F_000 396
_exptl_crystal_size_max 0.17
_exptl_crystal_size_mid 0.16
_exptl_crystal_size_min 0.14
_refine_diff_density_max 0.385
_refine_diff_density_min -0.341
_refine_ls_extinction_method none
_refine_ls_goodness_of_fit_ref 1.044
_refine_ls_hydrogen_treatment constr
_refine_ls_matrix_type full
_refine_ls_number_parameters 115
_refine_ls_number_reflns 1935
_refine_ls_number_restraints 0
_refine_ls_restrained_S_all 1.044
_refine_ls_R_factor_all 0.0395
_refine_ls_R_factor_gt 0.0325
_refine_ls_shift/su_max 0.000
_refine_ls_shift/su_mean 0.000
_refine_ls_structure_factor_coef Fsqd
_refine_ls_weighting_details 'w = 1/[\s^2^(Fo^2^)+(0.052P)^2^+0.1245P] where P=(Fo^2^+2Fc^2^)/3'
_refine_ls_weighting_scheme calc
_refine_ls_wR_factor_gt 0.0898
_refine_ls_wR_factor_ref 0.0923
_reflns_number_gt 1646
_reflns_number_total 1935
_reflns_threshold_expression I>2\s(I)
_cod_data_source_file gg3102.cif
_cod_data_source_block I
_cod_original_sg_symbol_H-M 'P 21/n'
_cod_database_code 2016152
_cod_database_fobs_code 2016152

loop_
_symmetry_equiv_pos_as_xyz
'x, y, z'
'-x+1/2, y+1/2, -z+1/2'
'-x, -y, -z'
'x-1/2, -y-1/2, z-1/2'

loop_
_atom_site_type_symbol
_atom_site_label
_atom_site_fract_x
_atom_site_fract_y
_atom_site_fract_z
_atom_site_U_iso_or_equiv
_atom_site_adp_type
_atom_site_calc_flag
_atom_site_refinement_flags
_atom_site_occupancy
Si Si1 0.5000 1.0000 0.5000 0.02122(13) Uani d S 1
F F1 0.36248(9) 0.93406(12) 0.39766(8) 0.0348(2) Uani d . 1
F F2 0.61426(9) 0.96395(14) 0.37712(9) 0.0426(2) Uani d . 1
F F3 0.52401(11) 0.79818(11) 0.55815(12) 0.0475(3) Uani d . 1
O O1 0.16903(12) 1.03075(14) 0.15344(11) 0.0374(2) Uani d . 1
O O2 0.15962(11) 1.05496(14) -0.07533(11) 0.0355(2) Uani d . 1
H H1 0.0895 1.1209 -0.0616 0.053 Uiso d . 1
N N1 0.39766(11) 0.82488(14) 0.14285(11) 0.0252(2) Uani d . 1
H H2 0.3601 0.8556 0.2201 0.038 Uiso calc R 1
C C1 0.21005(13) 0.99580(16) 0.04209(14) 0.0266(3) Uani d . 1
C C2 0.33467(12) 0.87779(15) 0.02501(13) 0.0236(2) Uani d . 1
C C3 0.39068(15) 0.83139(18) -0.09757(14) 0.0301(3) Uani d . 1
H H3 0.3468 0.8670 -0.1815 0.036 Uiso calc R 1
C C4 0.51343(16) 0.73080(18) -0.09546(16) 0.0335(3) Uani d . 1
H H4 0.5544 0.6979 -0.1788 0.040 Uiso calc R 1
C C5 0.57568(14) 0.67883(17) 0.02724(16) 0.0313(3) Uani d . 1
H H5 0.6593 0.6104 0.0290 0.038 Uiso calc R 1
C C6 0.51464(14) 0.72772(17) 0.14755(15) 0.0293(3) Uani d . 1
H H6 0.5556 0.6924 0.2329 0.035 Uiso calc R 1

loop_
_atom_site_aniso_label
_atom_site_aniso_U_11
_atom_site_aniso_U_22
_atom_site_aniso_U_33
_atom_site_aniso_U_12
_atom_site_aniso_U_13
_atom_site_aniso_U_23
Si1 0.0238(2) 0.0223(2) 0.0177(2) -0.00467(16) 0.00247(16) -0.00045(16)
F1 0.0295(4) 0.0498(5) 0.0249(4) -0.0097(3) -0.0005(3) -0.0070(3)
F2 0.0337(4) 0.0669(6) 0.0280(4) -0.0083(4) 0.0107(3) -0.0132(4)
F3 0.0461(5) 0.0284(4) 0.0674(7) -0.0056(4) -0.0082(5) 0.0138(4)
O1 0.0379(5) 0.0415(6) 0.0331(6) 0.0109(4) 0.0059(4) -0.0036(4)
O2 0.0335(5) 0.0395(5) 0.0332(5) 0.0095(4) -0.0012(4) 0.0030(4)
N1 0.0269(5) 0.0274(5) 0.0216(5) 0.0007(4) 0.0047(4) -0.0007(4)
C1 0.0245(5) 0.0260(5) 0.0293(6) -0.0004(4) 0.0010(5) -0.0016(5)
C2 0.0239(5) 0.0238(5) 0.0234(6) -0.0027(4) 0.0026(4) -0.0011(4)
C3 0.0349(6) 0.0323(6) 0.0232(6) -0.0009(5) 0.0026(5) -0.0016(5)
C4 0.0361(7) 0.0332(7) 0.0320(7) -0.0011(5) 0.0130(5) -0.0070(5)
C5 0.0267(6) 0.0257(6) 0.0419(8) 0.0013(4) 0.0073(5) -0.0026(5)
C6 0.0280(6) 0.0281(6) 0.0316(7) 0.0007(5) 0.0000(5) 0.0025(5)

loop_
_atom_type_symbol
_atom_type_description
_atom_type_scat_dispersion_real
_atom_type_scat_dispersion_imag
_atom_type_scat_source
C C 0.0033 0.0016 'International Tables Vol C Tables 4.2.6.8 and 6.1.1.4'
H H 0.0000 0.0000 'International Tables Vol C Tables 4.2.6.8 and 6.1.1.4'
N N 0.0061 0.0033 'International Tables Vol C Tables 4.2.6.8 and 6.1.1.4'
O O 0.0106 0.0060 'International Tables Vol C Tables 4.2.6.8 and 6.1.1.4'
F F 0.0171 0.0103 'International Tables Vol C Tables 4.2.6.8 and 6.1.1.4'
Si Si 0.0817 0.0704 'International Tables Vol C Tables 4.2.6.8 and 6.1.1.4'

loop_
_geom_angle_atom_site_label_1
_geom_angle_atom_site_label_2
_geom_angle_atom_site_label_3
_geom_angle_site_symmetry_1
_geom_angle_site_symmetry_3
_geom_angle
_geom_angle_publ_flag
F1 Si1 F2 . . 90.73(4) yes
F1 Si1 F3 . . 90.08(5) yes
F2 Si1 F3 . . 90.15(6) yes
F2 Si1 F2 . 3_676 180.0 no
F2 Si1 F1 3_676 . 89.27(4) no
F2 Si1 F1 . 3_676 89.27(4) no
F2 Si1 F1 3_676 3_676 90.73(4) no
F1 Si1 F1 . 3_676 180.0 no
F2 Si1 F3 . 3_676 89.85(6) no
F2 Si1 F3 3_676 3_676 90.15(6) no
F1 Si1 F3 . 3_676 89.92(5) no
F1 Si1 F3 3_676 3_676 90.08(5) no
F2 Si1 F3 3_676 . 89.85(6) no
F1 Si1 F3 3_676 . 89.92(5) no
F3 Si1 F3 3_676 . 180.0 no
C1 O2 H1 . . 109.4 no
C6 N1 C2 . . 122.81(12) no
C6 N1 H2 . . 118.6 no
C2 N1 H2 . . 118.6 no
O1 C1 O2 . . 126.77(13) y
O1 C1 C2 . . 121.01(12) y
O2 C1 C2 . . 112.19(11) y
N1 C2 C3 . . 119.94(12) no
N1 C2 C1 . . 114.46(11) no
C3 C2 C1 . . 125.48(12) no
C2 C3 C4 . . 118.39(13) no
C2 C3 H3 . . 120.8 no
C4 C3 H3 . . 120.8 no
C5 C4 C3 . . 120.26(12) no
C5 C4 H4 . . 119.9 no
C3 C4 H4 . . 119.9 no
C4 C5 C6 . . 119.12(12) no
C4 C5 H5 . . 120.4 no
C6 C5 H5 . . 120.4 no
N1 C6 C5 . . 119.47(13) no
N1 C6 H6 . . 120.3 no
C5 C6 H6 . . 120.3 no

loop_
_geom_bond_atom_site_label_1
_geom_bond_atom_site_label_2
_geom_bond_site_symmetry_2
_geom_bond_distance
_geom_bond_publ_flag
Si1 F1 . 1.6866(8) y
Si1 F2 . 1.6621(8) y
Si1 F3 . 1.7003(9) y
Si1 F2 3_676 1.6621(8) no
Si1 F1 3_676 1.6866(8) no
Si1 F3 3_676 1.7003(9) no
O1 C1 . 1.2015(17) y
O2 C1 . 1.3147(17) y
O2 H1 . 0.8500 no
N1 C2 . 1.3453(16) y
N1 C6 . 1.3349(17) y
N1 H2 . 0.8800 no
C1 C2 . 1.5047(17) y
C2 C3 . 1.3767(18) no
C3 C4 . 1.395(2) no
C3 H3 . 0.9500 no
C4 C5 . 1.381(2) no
C4 H4 . 0.9500 no
C5 C6 . 1.383(2) no
C5 H5 . 0.9500 no
C6 H6 . 0.9500 no

loop_
_geom_hbond_atom_site_label_D
_geom_hbond_atom_site_label_H
_geom_hbond_atom_site_label_A
_geom_hbond_site_symmetry_A
_geom_hbond_distance_DH
_geom_hbond_distance_HA
_geom_hbond_distance_DA
_geom_hbond_angle_DHA
_geom_hbond_publ_flag
O2 H1 F3 2_555 0.85 1.76 2.5819(14) 163 yes
N1 H2 F1 . 0.88 1.85 2.6730(14) 156 yes
C3 H3 F2 3_675 0.95 2.37 3.1785(18) 142 yes
C5 H5 F1 4_675 0.95 2.36 3.1364(15) 139 yes
C5 H5 F2 2_645 0.95 2.56 3.4602(16) 159 yes
C6 H6 F2 . 0.95 2.61 3.0416(17) 108 yes

loop_
_geom_torsion_atom_site_label_1
_geom_torsion_atom_site_label_2
_geom_torsion_atom_site_label_3
_geom_torsion_atom_site_label_4
_geom_torsion
_geom_torsion_publ_flag
C6 N1 C2 C3 0.16(19) no
C6 N1 C2 C1 -176.06(11) no
O1 C1 C2 N1 -3.27(18) no
O2 C1 C2 N1 174.75(11) no
O1 C1 C2 C3 -179.25(13) no
O2 C1 C2 C3 -1.22(18) y
N1 C2 C3 C4 -0.57(19) no
C1 C2 C3 C4 175.21(12) no
C2 C3 C4 C5 0.5(2) no
C3 C4 C5 C6 0.0(2) no
C2 N1 C6 C5 0.36(19) no
C4 C5 C6 N1 -0.46(19) no
